data_7009197
loop_
_publ_author_name
'Ken'ichi Kitano'
'Rika Tanaka'
'Takahiro Kimura'
'Toshiyuki Tsuda'
'Seiji Shimizu'
'Hideaki Takagi'
'Takanori Nishioka'
'Daisuke Shiomi'
'Akio Ichimura'
'Isamu Kinoshita'
'Kiyoshi Isobe'
'Shun'ichiro Ooi'

_publ_contact_author
;
    ENTER NAME
 ENTER ADDRESS
;
_publ_section_title
;
 Lantern-type dinuclear CrIIIPtII and VIVPtII complexes bridged by
 pyridine-2-thiolate. Synthesis and characterization
;
_journal_issue 6
_journal_name_full 'J. Chem. Soc., Dalton Trans.'
_journal_page_first 995
_journal_page_last 1000
_journal_paper_doi 10.1039/a909241b
_journal_year 2000
_chemical_formula_moiety 'C24 H24 N4 O Pt S4 V '
_chemical_formula_sum 'C24 H24 N4 O Pt S4 V'
_chemical_formula_weight 758.75
_space_group_IT_number 130
_symmetry_cell_setting tetragonal
_symmetry_Int_Tables_number 130
_symmetry_space_group_name_Hall '-P 4a 2ac'
_symmetry_space_group_name_H-M 'P 4/n c c :2'
_audit_creation_date 'Tue May 26 17:34:27 1998'
_audit_creation_method 'from TEXRAY.INF file'
_cell_angle_alpha 90
_cell_angle_beta 90
_cell_angle_gamma 90
_cell_formula_units_Z 4
_cell_length_a 15.350(2)
_cell_length_b 15.350(2)
_cell_length_c 14.270(3)
_cell_measurement_reflns_used 25
_cell_measurement_temperature 296.2
_cell_measurement_theta_max 14.7
_cell_measurement_theta_min 12.6
_cell_volume 3362.3(9)
_computing_cell_refinement 'Rigaku/AFC Diffractometer Control'
_computing_data_collection 'Rigaku/AFC Diffractometer Control'
_computing_data_reduction teXsan
_computing_publication_material teXsan
_computing_structure_refinement teXsan
_diffrn_ambient_temperature 296.2
_diffrn_measurement_device 'Rigaku AFC7S'
_diffrn_measurement_method \w-2\q
_diffrn_orient_matrix_UB_11 -0.01925
_diffrn_orient_matrix_UB_12 0.06222
_diffrn_orient_matrix_UB_13 0.00186
_diffrn_orient_matrix_UB_21 0.06222
_diffrn_orient_matrix_UB_22 0.01920
_diffrn_orient_matrix_UB_23 0.00208
_diffrn_orient_matrix_UB_31 0.00134
_diffrn_orient_matrix_UB_32 0.00222
_diffrn_orient_matrix_UB_33 -0.07002
_diffrn_radiation_detector 'scintillation counter'
_diffrn_radiation_monochromator graphite
_diffrn_radiation_source 'Rigaku sealed tube'
_diffrn_radiation_type 'Mo K\a'
_diffrn_radiation_wavelength 0.7107
_diffrn_reflns_av_R_equivalents 0.000
_diffrn_reflns_av_sigmaI/netI 0.150
_diffrn_reflns_limit_h_max 21
_diffrn_reflns_limit_h_min 0
_diffrn_reflns_limit_k_max 15
_diffrn_reflns_limit_k_min 0
_diffrn_reflns_limit_l_max 18
_diffrn_reflns_limit_l_min 0
_diffrn_reflns_number 2719
_diffrn_reflns_reduction_process 'Lp corrections applied'
_diffrn_reflns_theta_max 29.97
_diffrn_reflns_theta_min 1.33
_diffrn_standards_decay_% -0.70
_diffrn_standards_interval_count 150
_diffrn_standards_number 3
_exptl_absorpt_coefficient_mu 4.686
_exptl_absorpt_correction_T_max 0.998
_exptl_absorpt_correction_T_min 0.869
_exptl_absorpt_correction_type '\y scans(North,Phillips & Mathews,1968)'
_exptl_crystal_colour red
_exptl_crystal_density_diffrn 1.499
_exptl_crystal_density_meas ?
_exptl_crystal_description prismatic
_exptl_crystal_F_000 1476.00
_exptl_crystal_size_max 0.200
_exptl_crystal_size_mid 0.200
_exptl_crystal_size_min 0.100
_refine_diff_density_max 1.77
_refine_diff_density_min -0.59
_refine_ls_extinction_method none
_refine_ls_goodness_of_fit_obs 2.891
_refine_ls_hydrogen_treatment noref
_refine_ls_matrix_type full
_refine_ls_number_constraints 3
_refine_ls_number_parameters 82
_refine_ls_number_reflns 714
_refine_ls_number_restraints 0
_refine_ls_R_factor_obs 0.0616
_refine_ls_shift/esd_max 0.0000
_refine_ls_shift/esd_mean 0.0000
_refine_ls_structure_factor_coef F
_refine_ls_weighting_details 'w = 1/[\s^2^(Fo) + 0.00040|Fo|^2^]'
_refine_ls_weighting_scheme calc
_refine_ls_wR_factor_obs 0.1022
_reflns_number_observed 714
_reflns_number_total 2719
_reflns_observed_criterion >3.0sigma(I)
_cod_data_source_file a909241b.txt
_cod_data_source_block '[Pt(4-mpyt)4VO]'
_cod_depositor_comments
;
The following automatic conversions were performed:

'_refine_ls_weighting_scheme' value 'w = 1/[\s^2^(Fo) +
0.00040|Fo|^2^]' was changed to 'calc'. New tag
'_refine_ls_weighting_details' was created. The value of the new tag
was set to 'w = 1/[\s^2^(Fo) + 0.00040|Fo|^2^]'.

Automatic conversion script
Id: cif_fix_values 3143 2015-03-26 13:38:13Z robertas 
;
_cod_original_cell_volume 3362(1)
_cod_original_sg_symbol_H-M 'P 4/n c c    '
_cod_original_formula_sum 'C24 H24 N4 O Pt S4 V '
_cod_database_code 7009197

loop_
_symmetry_equiv_pos_as_xyz
x,y,z
1/2-x,y,1/2+z
x,1/2-y,1/2+z
1/2-x,1/2-y,z
y,x,1/2+z
1/2-y,x,z
y,1/2-x,z
1/2-y,1/2-x,1/2+z
-x,-y,-z
1/2+x,-y,1/2-z
-x,1/2+y,1/2-z
1/2+x,1/2+y,-z
-y,-x,1/2-z
1/2+y,-x,-z
-y,1/2+x,-z
1/2+y,1/2+x,1/2-z

loop_
_atom_site_aniso_label
_atom_site_aniso_U_11
_atom_site_aniso_U_22
_atom_site_aniso_U_33
_atom_site_aniso_U_12
_atom_site_aniso_U_13
_atom_site_aniso_U_23
Pt(1) 0.068(1) 0.0677 0.0288(8) 0.0000 0.0000 0.0000
V(1) 0.047(3) 0.0470 0.031(3) 0.0000 0.0000 0.0000
S(1) 0.081(7) 0.078(6) 0.044(3) -0.007(5) 0.020(4) -0.006(4)
O(1) 0.06(1) 0.0573 0.03(1) 0.0000 0.0000 0.0000
N(1) 0.05(2) 0.04(1) 0.04(1) 0.00(1) 0.00(1) 0.00(1)
C(1) 0.06(2) 0.07(2) 0.05(2) -0.02(2) 0.01(1) 0.00(2)
C(2) 0.07(2) 0.07(2) 0.06(2) -0.02(2) 0.02(2) 0.00(2)
C(3) 0.05(2) 0.05(2) 0.11(3) -0.02(2) -0.02(2) 0.03(2)
C(4) 0.07(2) 0.05(2) 0.06(2) 0.00(2) 0.00(2) -0.01(2)
C(5) 0.05(2) 0.05(2) 0.06(2) 0.00(1) 0.01(2) 0.00(2)
C(6) 0.08(3) 0.11(4) 0.10(3) -0.02(2) 0.00(2) 0.00(3)

loop_
_atom_site_label
_atom_site_fract_x
_atom_site_fract_y
_atom_site_fract_z
_atom_site_U_iso_or_equiv
_atom_site_thermal_displace_type
_atom_site_calc_flag
_atom_site_calc_attached_atom
_atom_site_occupancy
_atom_site_refinement_flags
Pt(1) 0.2500 0.2500 0.2360(1) 0.0547(3) Uani d . 0.25 S
V(1) 0.2500 0.2500 0.0535(5) 0.041(1) Uani d . 0.25 S
S(1) 0.1317(6) 0.1556(6) 0.2382(5) 0.068(3) Uani d . 1.00 .
O(1) 0.2500 0.2500 -0.058(2) 0.049(5) Uani d . 0.25 S
N(1) 0.190(1) 0.125(1) 0.062(1) 0.044(7) Uani d . 1.00 .
C(1) 0.143(2) 0.095(2) 0.138(2) 0.061(9) Uani d . 1.00 .
C(2) 0.096(2) 0.018(2) 0.132(2) 0.07(1) Uani d . 1.00 .
C(3) 0.103(2) -0.032(2) 0.055(3) 0.07(1) Uani d . 1.00 .
C(4) 0.152(2) -0.004(2) -0.022(2) 0.06(1) Uani d . 1.00 .
C(5) 0.193(2) 0.074(2) -0.014(2) 0.050(8) Uani d . 1.00 .
C(6) 0.057(3) -0.121(3) 0.049(3) 0.10(2) Uani d . 1.00 .
H(1) 0.0588 -0.0022 0.1837 0.0836 Uiso calc . 1.00 .
H(2) 0.1554 -0.0400 -0.0801 0.0675 Uiso calc . 1.00 .
H(3) 0.2279 0.0942 -0.0690 0.0599 Uiso calc . 1.00 .
H(4) 0.1007 -0.1711 0.0588 0.1120 Uiso calc . 1.00 .
H(5) 0.0147 -0.1321 0.0977 0.1120 Uiso calc . 1.00 .
H(6) 0.0308 -0.1351 -0.0096 0.1120 Uiso calc . 1.00 .

loop_
_atom_type_symbol
_atom_type_oxidation_number
_atom_type_number_in_cell
_atom_type_scat_dispersion_real
_atom_type_scat_dispersion_imag
_atom_type_scat_source
C 0 96 0.003 0.002
;International Tables for Crystallography
(1992, Vol. C, Tables 4.2.6.8 and 6.1.1.1)
;
H 0 96 0.000 0.000
;International Tables for Crystallography
(1992, Vol. C, Table 6.1.1.2)
;
N 0 16 0.006 0.003
;International Tables for Crystallography
(1992, Vol. C, Tables 4.2.6.8 and 6.1.1.1)
;
S 0 16 0.125 0.123
;International Tables for Crystallography
(1992, Vol. C, Tables 4.2.6.8 and 6.1.1.1)
;
Pt 0 4 -1.703 8.390
;International Tables for Crystallography
(1992, Vol. C, Tables 4.2.6.8 and 6.1.1.1)
;
V 0 4 0.300 0.529
;International Tables for Crystallography
(1992, Vol. C, Tables 4.2.6.8 and 6.1.1.1)
;
O 0 4 0.011 0.006
;International Tables for Crystallography
(1992, Vol. C, Tables 4.2.6.8 and 6.1.1.1)
;

loop_
_geom_angle_atom_site_label_1
_geom_angle_atom_site_label_2
_geom_angle_atom_site_label_3
_geom_angle
_geom_angle_site_symmetry_1
_geom_angle_site_symmetry_2
_geom_angle_site_symmetry_3
_geom_angle_publ_flag
V(1) Pt(1) S(1) 90.8(2) 1_555 1_555 1_555 yes
V(1) Pt(1) S(1) 90.8(2) 1_555 1_555 4_555 yes
V(1) Pt(1) S(1) 90.8(2) 1_555 1_555 6_555 yes
V(1) Pt(1) S(1) 90.8(2) 1_555 1_555 7_555 yes
S(1) Pt(1) S(1) 178.5(3) 1_555 1_555 4_555 yes
S(1) Pt(1) S(1) 89.990(9) 1_555 1_555 6_555 yes
S(1) Pt(1) S(1) 89.990(9) 1_555 1_555 7_555 yes
S(1) Pt(1) S(1) 89.990(9) 4_555 1_555 6_555 yes
S(1) Pt(1) S(1) 89.990(9) 4_555 1_555 7_555 yes
S(1) Pt(1) S(1) 178.5(3) 6_555 1_555 7_555 yes
Pt(1) V(1) O(1) 180.0 1_555 1_555 1_555 yes
Pt(1) V(1) N(1) 86.6(6) 1_555 1_555 1_555 yes
Pt(1) V(1) N(1) 86.6(6) 1_555 1_555 4_555 yes
Pt(1) V(1) N(1) 86.6(6) 1_555 1_555 6_555 yes
Pt(1) V(1) N(1) 86.6(6) 1_555 1_555 7_555 yes
O(1) V(1) N(1) 93.4(6) 1_555 1_555 1_555 yes
O(1) V(1) N(1) 93.4(6) 1_555 1_555 4_555 yes
O(1) V(1) N(1) 93.4(6) 1_555 1_555 6_555 yes
O(1) V(1) N(1) 93.4(6) 1_555 1_555 7_555 yes
N(1) V(1) N(1) 173(1) 1_555 1_555 4_555 yes
N(1) V(1) N(1) 89.80(7) 1_555 1_555 6_555 yes
N(1) V(1) N(1) 89.80(7) 1_555 1_555 7_555 yes
N(1) V(1) N(1) 89.80(7) 4_555 1_555 6_555 yes
N(1) V(1) N(1) 89.80(7) 4_555 1_555 7_555 yes
N(1) V(1) N(1) 173(1) 6_555 1_555 7_555 yes
Pt(1) S(1) C(1) 104(1) 1_555 1_555 1_555 yes
V(1) N(1) C(1) 125(1) 1_555 1_555 1_555 yes
V(1) N(1) C(5) 117(1) 1_555 1_555 1_555 yes
C(1) N(1) C(5) 117(2) 1_555 1_555 1_555 yes
S(1) C(1) N(1) 121(2) 1_555 1_555 1_555 yes
S(1) C(1) C(2) 117(2) 1_555 1_555 1_555 yes
N(1) C(1) C(2) 120(2) 1_555 1_555 1_555 yes
C(1) C(2) C(3) 119(3) 1_555 1_555 1_555 yes
C(1) C(2) H(1) 121(3) 1_555 1_555 1_555 no
C(3) C(2) H(1) 119(3) 1_555 1_555 1_555 no
C(2) C(3) C(4) 121(3) 1_555 1_555 1_555 yes
C(2) C(3) C(6) 120(3) 1_555 1_555 1_555 yes
C(4) C(3) C(6) 117(3) 1_555 1_555 1_555 yes
C(3) C(4) C(5) 116(2) 1_555 1_555 1_555 yes
C(3) C(4) H(2) 121(3) 1_555 1_555 1_555 no
C(5) C(4) H(2) 122(3) 1_555 1_555 1_555 no
N(1) C(5) C(4) 124(2) 1_555 1_555 1_555 yes
N(1) C(5) H(3) 118(2) 1_555 1_555 1_555 no
C(4) C(5) H(3) 117(2) 1_555 1_555 1_555 no
C(3) C(6) H(4) 111(3) 1_555 1_555 1_555 no
C(3) C(6) H(5) 114(3) 1_555 1_555 1_555 no
C(3) C(6) H(6) 117(3) 1_555 1_555 1_555 no
H(4) C(6) H(5) 101(3) 1_555 1_555 1_555 no
H(4) C(6) H(6) 103(3) 1_555 1_555 1_555 no
H(5) C(6) H(6) 107(3) 1_555 1_555 1_555 no

loop_
_geom_bond_atom_site_label_1
_geom_bond_atom_site_label_2
_geom_bond_distance
_geom_bond_site_symmetry_1
_geom_bond_site_symmetry_2
_geom_bond_publ_flag
Pt(1) V(1) 2.604(7) 1_555 1_555 yes
Pt(1) S(1) 2.323(8) 1_555 1_555 yes
Pt(1) S(1) 2.323(8) 1_555 4_555 yes
Pt(1) S(1) 2.323(8) 1_555 6_555 yes
Pt(1) S(1) 2.323(8) 1_555 7_555 yes
V(1) O(1) 1.59(3) 1_555 1_555 yes
V(1) N(1) 2.13(2) 1_555 1_555 yes
V(1) N(1) 2.13(2) 1_555 4_555 yes
V(1) N(1) 2.13(2) 1_555 6_555 yes
V(1) N(1) 2.13(2) 1_555 7_555 yes
S(1) C(1) 1.72(3) 1_555 1_555 yes
N(1) C(1) 1.38(3) 1_555 1_555 yes
N(1) C(5) 1.34(3) 1_555 1_555 yes
C(1) C(2) 1.38(4) 1_555 1_555 yes
C(2) C(3) 1.34(4) 1_555 1_555 yes
C(3) C(4) 1.40(4) 1_555 1_555 yes
C(3) C(6) 1.54(4) 1_555 1_555 yes
C(4) C(5) 1.37(4) 1_555 1_555 yes

loop_
_geom_contact_atom_site_label_1
_geom_contact_atom_site_label_2
_geom_contact_distance
_geom_contact_site_symmetry_1
_geom_contact_site_symmetry_2
_geom_contact_publ_flag
Pt(1) V(1) 2.604(7) 1_555 1_555 ?
Pt(1) O(1) 2.94(3) 1_555 2_555 ?
C(5) C(6) 3.53(5) 1_555 14_555 ?
